data_1516860
loop_
_publ_author_name
'Barbara Barszcz'
'Joanna Masternak'
'Maciej Hodorowicz'
'Ewa Matczak-Jon'
'Agnieszka Jablonska-Wawrzycka'
'Katarzyna Stadnicka'
'Malgorzata Zienkiewicz'
'Karolina Krolewska'
'Julia Kazmierczak-Baranska'

_publ_section_title
;
 Synthesis, crystal structure and NMR investigation of novel Ca(II)
 complexes with heterocyclic alcohol, aldehyde and carboxylate ligands.
 Evaluation of Ca(II) and Cd(II) analogues for anticancer activity
;
_journal_name_full
;
Inorganica Chimica Acta
;
_journal_page_first 85
_journal_page_last 94
_journal_volume 399
_journal_year 2013
_chemical_formula_sum 'C12 H14 Ca N4 O8'
_chemical_formula_weight 382.35
_space_group_IT_number 15
_symmetry_cell_setting monoclinic
_symmetry_space_group_name_Hall '-C 2yc'
_symmetry_space_group_name_H-M 'C 1 2/c 1'
_atom_sites_solution_hydrogens geom
_atom_sites_solution_primary direct
_atom_sites_solution_secondary difmap
_cell_angle_alpha 90.00
_cell_angle_beta 111.439(2)
_cell_angle_gamma 90.00
_cell_formula_units_Z 4
_cell_length_a 13.2820(3)
_cell_length_b 8.4140(2)
_cell_length_c 16.3250(4)
_cell_measurement_reflns_used 3761
_cell_measurement_temperature 293(2)
_cell_measurement_theta_max 27.485
_cell_measurement_theta_min 0.998
_cell_volume 1698.16(7)
_computing_cell_refinement 'HKL Scalepack (Otwinowski & Minor, 1997)'
_computing_data_collection 'Collect (Nonius BV, 1997-2000)'
_computing_data_reduction 'HKL DENZO and Scalepack (Otwinowski & Minor, 1997)'
_computing_molecular_graphics 'Ortep3 (Farrugia, 1997)'
_computing_publication_material 'SHELXL-97 (Sheldrick, 1997)'
_computing_structure_refinement 'SHELXL-97 (Sheldrick, 1997)'
_computing_structure_solution 'SHELXS-97 (Sheldrick, 1997)'
_diffrn_ambient_temperature 293(2)
_diffrn_detector_area_resol_mean 9
_diffrn_measured_fraction_theta_full 0.996
_diffrn_measured_fraction_theta_max 0.996
_diffrn_measurement_device '95mm CCD camera on \k-goniostat'
_diffrn_measurement_device_type KappaCCD
_diffrn_measurement_method '\f and \o scans to fill Ewald sphere'
_diffrn_radiation_monochromator 'horizontally mounted graphite crystal'
_diffrn_radiation_source 'fine-focus sealed tube'
_diffrn_radiation_type MoK\a
_diffrn_radiation_wavelength 0.71073
_diffrn_reflns_av_R_equivalents 0.0204
_diffrn_reflns_av_sigmaI/netI 0.0191
_diffrn_reflns_limit_h_max 17
_diffrn_reflns_limit_h_min -17
_diffrn_reflns_limit_k_max 10
_diffrn_reflns_limit_k_min -10
_diffrn_reflns_limit_l_max 21
_diffrn_reflns_limit_l_min -21
_diffrn_reflns_number 6956
_diffrn_reflns_theta_full 27.40
_diffrn_reflns_theta_max 27.40
_diffrn_reflns_theta_min 3.40
_exptl_absorpt_coefficient_mu 0.418
_exptl_absorpt_correction_T_max 0.9515
_exptl_absorpt_correction_T_min 0.8473
_exptl_absorpt_correction_type multi-scan
_exptl_absorpt_process_details 'HKL DENZO and Scalepack (Otwinowski & Minor, 1997)'
_exptl_crystal_colour colourless
_exptl_crystal_density_diffrn 1.496
_exptl_crystal_density_method 'not measured'
_exptl_crystal_description column
_exptl_crystal_F_000 792
_exptl_crystal_size_max 0.41
_exptl_crystal_size_mid 0.21
_exptl_crystal_size_min 0.12
_refine_diff_density_max 0.185
_refine_diff_density_min -0.208
_refine_diff_density_rms 0.035
_refine_ls_extinction_coef 0.0061(10)
_refine_ls_extinction_expression Fc^*^=kFc[1+0.001xFc^2^\l^3^/sin(2\q)]^-1/4^
_refine_ls_extinction_method SHELXL
_refine_ls_goodness_of_fit_ref 0.794
_refine_ls_hydrogen_treatment mixed
_refine_ls_matrix_type full
_refine_ls_number_parameters 119
_refine_ls_number_reflns 1932
_refine_ls_number_restraints 0
_refine_ls_restrained_S_all 0.794
_refine_ls_R_factor_all 0.0395
_refine_ls_R_factor_gt 0.0316
_refine_ls_shift/su_max 0.000
_refine_ls_shift/su_mean 0.000
_refine_ls_structure_factor_coef Fsqd
_refine_ls_weighting_details 'w=1/[\s^2^(Fo^2^)+(0.0709P)^2^+1.1048P] where P=(Fo^2^+2Fc^2^)/3'
_refine_ls_weighting_scheme calc
_refine_ls_wR_factor_gt 0.0878
_refine_ls_wR_factor_ref 0.0944
_reflns_number_gt 1623
_reflns_number_total 1932
_reflns_threshold_expression >2sigma(I)
_cod_data_source_file ICA-2013-399-85-94-1.cif
_cod_data_source_block (1)
_cod_depositor_comments
;
The following automatic conversions were performed:

'_exptl_absorpt_correction_type' value 'Multi-scan' changed to
'multi-scan' according to the built-in table from CIF Core dictionary
named 'cif_core.dic' version 2.4.1 from 2010-06-29.

Automatic conversion script
Id: cif_fix_values 2281 2013-09-26 08:29:07Z andrius 
;
_cod_original_sg_symbol_H-M 'C 2/c'
_cod_database_code 1516860

loop_
_symmetry_equiv_pos_as_xyz
'x, y, z'
'-x, y, -z+1/2'
'x+1/2, y+1/2, z'
'-x+1/2, y+1/2, -z+1/2'
'-x, -y, -z'
'x, -y, z-1/2'
'-x+1/2, -y+1/2, -z'
'x+1/2, -y+1/2, z-1/2'

loop_
_atom_site_label
_atom_site_type_symbol
_atom_site_fract_x
_atom_site_fract_y
_atom_site_fract_z
_atom_site_U_iso_or_equiv
_atom_site_adp_type
_atom_site_occupancy
_atom_site_symmetry_multiplicity
_atom_site_calc_flag
_atom_site_refinement_flags
Ca1 Ca 0.5000 0.15706(5) 0.7500 0.04150(16) Uani 1 2 d S
O2 O 0.35541(10) 0.00172(13) 0.77807(7) 0.0539(3) Uani 1 1 d .
N1 N 0.33936(10) -0.09112(15) 0.71440(8) 0.0460(3) Uani 1 1 d .
N4 N 0.53930(10) 0.26373(14) 0.90259(8) 0.0453(3) Uani 1 1 d .
O5 O 0.39391(9) -0.07237(15) 0.66661(7) 0.0566(3) Uani 1 1 d .
O6 O 0.27059(12) -0.19603(17) 0.69882(10) 0.0758(4) Uani 1 1 d .
C7 C 0.61909(12) 0.36951(17) 0.93594(10) 0.0457(3) Uani 1 1 d .
O8 O 0.64094(11) 0.34533(17) 0.79740(9) 0.0676(4) Uani 1 1 d .
C9 C 0.49101(14) 0.2080(2) 0.95620(11) 0.0541(4) Uani 1 1 d .
H9 H 0.4350 0.1350 0.9337 0.065 Uiso 1 1 calc R
C10 C 0.67180(16) 0.4334(2) 0.87581(13) 0.0633(5) Uani 1 1 d .
H10A H 0.6513 0.5437 0.8623 0.076 Uiso 1 1 calc R
H10B H 0.7498 0.4290 0.9051 0.076 Uiso 1 1 calc R
C11 C 0.52060(16) 0.2540(2) 1.04301(11) 0.0619(5) Uani 1 1 d .
H11 H 0.4859 0.2119 1.0783 0.074 Uiso 1 1 calc R
C12 C 0.65168(15) 0.4218(2) 1.02196(11) 0.0618(4) Uani 1 1 d .
H12 H 0.7068 0.4965 1.0431 0.074 Uiso 1 1 calc R
C13 C 0.60204(17) 0.3626(2) 1.07597(12) 0.0675(5) Uani 1 1 d .
H13 H 0.6235 0.3960 1.1342 0.081 Uiso 1 1 calc R
H8 H 0.683(2) 0.356(3) 0.7761(16) 0.082(7) Uiso 1 1 d .

loop_
_atom_site_aniso_label
_atom_site_aniso_U_11
_atom_site_aniso_U_22
_atom_site_aniso_U_33
_atom_site_aniso_U_23
_atom_site_aniso_U_13
_atom_site_aniso_U_12
Ca1 0.0461(3) 0.0451(2) 0.0406(2) 0.000 0.02456(18) 0.000
O2 0.0616(7) 0.0573(6) 0.0561(6) -0.0083(5) 0.0374(5) -0.0042(5)
N1 0.0451(6) 0.0494(7) 0.0503(7) 0.0017(5) 0.0255(5) 0.0003(5)
N4 0.0531(7) 0.0445(6) 0.0458(6) -0.0022(5) 0.0268(6) -0.0019(5)
O5 0.0572(6) 0.0720(7) 0.0544(6) -0.0119(5) 0.0368(5) -0.0115(5)
O6 0.0805(9) 0.0737(8) 0.0912(10) -0.0202(7) 0.0527(8) -0.0341(7)
C7 0.0444(8) 0.0452(7) 0.0489(8) -0.0013(6) 0.0187(6) 0.0024(6)
O8 0.0670(8) 0.0863(9) 0.0674(8) -0.0158(6) 0.0459(7) -0.0269(6)
C9 0.0667(10) 0.0544(9) 0.0519(9) -0.0003(7) 0.0346(8) -0.0059(7)
C10 0.0654(11) 0.0637(10) 0.0704(11) -0.0100(8) 0.0364(9) -0.0180(8)
C11 0.0819(12) 0.0653(10) 0.0495(9) 0.0089(8) 0.0369(9) 0.0078(9)
C12 0.0605(10) 0.0659(11) 0.0519(9) -0.0075(8) 0.0122(8) -0.0042(8)
C13 0.0809(13) 0.0761(12) 0.0413(8) -0.0029(8) 0.0175(8) 0.0064(10)

loop_
_atom_type_symbol
_atom_type_description
_atom_type_scat_dispersion_real
_atom_type_scat_dispersion_imag
_atom_type_scat_source
C C 0.0033 0.0016 'International Tables Vol C Tables 4.2.6.8 and 6.1.1.4'
H H 0.0000 0.0000 'International Tables Vol C Tables 4.2.6.8 and 6.1.1.4'
N N 0.0061 0.0033 'International Tables Vol C Tables 4.2.6.8 and 6.1.1.4'
O O 0.0106 0.0060 'International Tables Vol C Tables 4.2.6.8 and 6.1.1.4'
Ca Ca 0.2262 0.3064 'International Tables Vol C Tables 4.2.6.8 and 6.1.1.4'

loop_
_geom_angle_atom_site_label_1
_geom_angle_atom_site_label_2
_geom_angle_atom_site_label_3
_geom_angle
_geom_angle_site_symmetry_1
_geom_angle_site_symmetry_3
O8 Ca1 O8 95.53(8) 2_656 .
O8 Ca1 O5 96.84(5) 2_656 .
O8 Ca1 O5 157.86(4) . .
O8 Ca1 O5 157.87(4) 2_656 2_656
O8 Ca1 O5 96.84(5) . 2_656
O5 Ca1 O5 77.92(6) . 2_656
O8 Ca1 O2 149.60(4) 2_656 2_656
O8 Ca1 O2 80.82(4) . 2_656
O5 Ca1 O2 79.22(4) . 2_656
O5 Ca1 O2 51.24(3) 2_656 2_656
O8 Ca1 O2 80.82(4) 2_656 .
O8 Ca1 O2 149.60(4) . .
O5 Ca1 O2 51.24(3) . .
O5 Ca1 O2 79.22(4) 2_656 .
O2 Ca1 O2 116.96(5) 2_656 .
O8 Ca1 N4 65.34(4) 2_656 2_656
O8 Ca1 N4 86.43(5) . 2_656
O5 Ca1 N4 82.17(4) . 2_656
O5 Ca1 N4 133.71(4) 2_656 2_656
O2 Ca1 N4 84.28(4) 2_656 2_656
O2 Ca1 N4 118.20(4) . 2_656
O8 Ca1 N4 86.43(5) 2_656 .
O8 Ca1 N4 65.34(4) . .
O5 Ca1 N4 133.71(4) . .
O5 Ca1 N4 82.17(4) 2_656 .
O2 Ca1 N4 118.20(4) 2_656 .
O2 Ca1 N4 84.28(4) . .
N4 Ca1 N4 138.21(6) 2_656 .
O8 Ca1 N1 172.60(4) 2_656 2_656
O8 Ca1 N1 88.86(5) . 2_656
O5 Ca1 N1 77.15(4) . 2_656
O5 Ca1 N1 25.59(3) 2_656 2_656
O2 Ca1 N1 25.65(3) 2_656 2_656
O2 Ca1 N1 98.37(4) . 2_656
N4 Ca1 N1 109.13(4) 2_656 2_656
N4 Ca1 N1 100.83(4) . 2_656
O8 Ca1 N1 88.87(5) 2_656 .
O8 Ca1 N1 172.60(4) . .
O5 Ca1 N1 25.59(3) . .
O5 Ca1 N1 77.15(4) 2_656 .
O2 Ca1 N1 98.37(4) 2_656 .
O2 Ca1 N1 25.65(3) . .
N4 Ca1 N1 100.83(4) 2_656 .
N4 Ca1 N1 109.13(4) . .
N1 Ca1 N1 87.41(5) 2_656 .
N1 O2 Ca1 94.76(8) . .
O6 N1 O5 121.12(13) . .
O6 N1 O2 120.49(12) . .
O5 N1 O2 118.39(12) . .
O6 N1 Ca1 179.57(14) . .
O5 N1 Ca1 58.79(7) . .
O2 N1 Ca1 59.60(7) . .
C7 N4 C9 117.56(13) . .
C7 N4 Ca1 119.14(9) . .
C9 N4 Ca1 122.97(10) . .
N1 O5 Ca1 95.62(8) . .
N4 C7 C12 122.20(14) . .
N4 C7 C10 117.54(13) . .
C12 C7 C10 120.25(15) . .
C10 O8 Ca1 125.89(10) . .
C10 O8 H8 109.5(18) . .
Ca1 O8 H8 123.7(18) . .
N4 C9 C11 123.09(16) . .
N4 C9 H9 118.5 . .
C11 C9 H9 118.5 . .
O8 C10 C7 110.93(13) . .
O8 C10 H10A 109.5 . .
C7 C10 H10A 109.5 . .
O8 C10 H10B 109.5 . .
C7 C10 H10B 109.5 . .
H10A C10 H10B 108.0 . .
C13 C11 C9 118.60(16) . .
C13 C11 H11 120.7 . .
C9 C11 H11 120.7 . .
C13 C12 C7 119.44(17) . .
C13 C12 H12 120.3 . .
C7 C12 H12 120.3 . .
C11 C13 C12 119.11(16) . .
C11 C13 H13 120.4 . .
C12 C13 H13 120.4 . .

loop_
_geom_bond_atom_site_label_1
_geom_bond_atom_site_label_2
_geom_bond_distance
_geom_bond_site_symmetry_2
Ca1 O8 2.3566(13) 2_656
Ca1 O8 2.3566(13) .
Ca1 O5 2.4826(12) .
Ca1 O5 2.4826(12) 2_656
Ca1 O2 2.5000(11) 2_656
Ca1 O2 2.5000(11) .
Ca1 N4 2.5165(12) 2_656
Ca1 N4 2.5165(12) .
Ca1 N1 2.8886(13) 2_656
Ca1 N1 2.8886(13) .
O2 N1 1.2546(16) .
N1 O6 1.2281(17) .
N1 O5 1.2537(15) .
N4 C7 1.3378(19) .
N4 C9 1.3445(19) .
C7 C12 1.382(2) .
C7 C10 1.498(2) .
O8 C10 1.404(2) .
O8 H8 0.77(2) .
C9 C11 1.380(2) .
C9 H9 0.9300 .
C10 H10A 0.9700 .
C10 H10B 0.9700 .
C11 C13 1.367(3) .
C11 H11 0.9300 .
C12 C13 1.373(3) .
C12 H12 0.9300 .
C13 H13 0.9300 .

loop_
_geom_hbond_atom_site_label_D
_geom_hbond_atom_site_label_H
_geom_hbond_atom_site_label_A
_geom_hbond_distance_DH
_geom_hbond_distance_HA
_geom_hbond_distance_DA
_geom_hbond_angle_DHA
_geom_hbond_site_symmetry_A
_geom_hbond_publ_flag
O8 H8 O6 0.77(2) 2.05(3) 2.7753(18) 158(2) 3 y
O8 H8 O2 0.77(2) 2.58(2) 3.2561(17) 147(2) 3 y

loop_
_geom_torsion_atom_site_label_1
_geom_torsion_atom_site_label_2
_geom_torsion_atom_site_label_3
_geom_torsion_atom_site_label_4
_geom_torsion
_geom_torsion_site_symmetry_1
O8 Ca1 O2 N1 106.88(9) 2_656
O8 Ca1 O2 N1 -167.87(10) .
O5 Ca1 O2 N1 0.35(8) .
O5 Ca1 O2 N1 -82.73(8) 2_656
O2 Ca1 O2 N1 -47.01(7) 2_656
N4 Ca1 O2 N1 51.38(9) 2_656
N4 Ca1 O2 N1 -165.82(9) .
N1 Ca1 O2 N1 -65.67(10) 2_656
Ca1 O2 N1 O6 -179.51(13) .
Ca1 O2 N1 O5 -0.61(14) .
O8 Ca1 N1 O6 30(16) 2_656
O8 Ca1 N1 O6 157(16) .
O5 Ca1 N1 O6 -78(16) .
O5 Ca1 N1 O6 -167(100) 2_656
O2 Ca1 N1 O6 -120(16) 2_656
O2 Ca1 N1 O6 101(16) .
N4 Ca1 N1 O6 -35(16) 2_656
N4 Ca1 N1 O6 116(16) .
N1 Ca1 N1 O6 -144(100) 2_656
O8 Ca1 N1 O5 108.49(9) 2_656
O8 Ca1 N1 O5 -125.0(3) .
O5 Ca1 N1 O5 -88.80(10) 2_656
O2 Ca1 N1 O5 -41.85(9) 2_656
O2 Ca1 N1 O5 179.37(14) .
N4 Ca1 N1 O5 43.88(9) 2_656
N4 Ca1 N1 O5 -165.68(9) .
N1 Ca1 N1 O5 -65.11(8) 2_656
O8 Ca1 N1 O2 -70.88(9) 2_656
O8 Ca1 N1 O2 55.7(4) .
O5 Ca1 N1 O2 -179.37(14) .
O5 Ca1 N1 O2 91.83(9) 2_656
O2 Ca1 N1 O2 138.78(7) 2_656
N4 Ca1 N1 O2 -135.49(9) 2_656
N4 Ca1 N1 O2 14.95(9) .
N1 Ca1 N1 O2 115.52(9) 2_656
O8 Ca1 N4 C7 -98.75(11) 2_656
O8 Ca1 N4 C7 -1.01(11) .
O5 Ca1 N4 C7 165.19(10) .
O5 Ca1 N4 C7 100.26(11) 2_656
O2 Ca1 N4 C7 62.54(12) 2_656
O2 Ca1 N4 C7 -179.87(11) .
N4 Ca1 N4 C7 -52.95(10) 2_656
N1 Ca1 N4 C7 82.67(11) 2_656
N1 Ca1 N4 C7 173.69(10) .
O8 Ca1 N4 C9 88.04(13) 2_656
O8 Ca1 N4 C9 -174.21(14) .
O5 Ca1 N4 C9 -8.02(15) .
O5 Ca1 N4 C9 -72.94(12) 2_656
O2 Ca1 N4 C9 -110.67(12) 2_656
O2 Ca1 N4 C9 6.93(12) .
N4 Ca1 N4 C9 133.84(13) 2_656
N1 Ca1 N4 C9 -90.53(12) 2_656
N1 Ca1 N4 C9 0.48(13) .
O6 N1 O5 Ca1 179.51(14) .
O2 N1 O5 Ca1 0.62(14) .
O8 Ca1 O5 N1 -72.74(9) 2_656
O8 Ca1 O5 N1 163.73(12) .
O5 Ca1 O5 N1 85.45(9) 2_656
O2 Ca1 O5 N1 137.78(9) 2_656
O2 Ca1 O5 N1 -0.35(8) .
N4 Ca1 O5 N1 -136.59(9) 2_656
N4 Ca1 O5 N1 18.86(11) .
N1 Ca1 O5 N1 111.65(9) 2_656
C9 N4 C7 C12 -0.3(2) .
Ca1 N4 C7 C12 -173.87(12) .
C9 N4 C7 C10 -179.13(15) .
Ca1 N4 C7 C10 7.30(18) .
O8 Ca1 O8 C10 77.13(15) 2_656
O5 Ca1 O8 C10 -159.13(14) .
O5 Ca1 O8 C10 -84.48(15) 2_656
O2 Ca1 O8 C10 -133.32(16) 2_656
O2 Ca1 O8 C10 -4.1(2) .
N4 Ca1 O8 C10 141.91(15) 2_656
N4 Ca1 O8 C10 -6.37(14) .
N1 Ca1 O8 C10 -108.85(15) 2_656
N1 Ca1 O8 C10 -49.1(4) .
C7 N4 C9 C11 -0.5(2) .
Ca1 N4 C9 C11 172.80(13) .
Ca1 O8 C10 C7 11.8(2) .
N4 C7 C10 O8 -11.7(2) .
C12 C7 C10 O8 169.47(16) .
N4 C9 C11 C13 0.7(3) .
N4 C7 C12 C13 0.8(3) .
C10 C7 C12 C13 179.64(17) .
C9 C11 C13 C12 -0.2(3) .
C7 C12 C13 C11 -0.6(3) .
